data_4315432
loop_
_publ_author_name
'Shu-Jian Chen'
'Jian Zhang'
'Xianghua Yu'
'Xianhui Bu'
'Xue-Tai Chen'
'Zi-Ling Xue'

_publ_section_title
;
 Formation of Aminoxy and Oxo Complexes from the Reaction of Nb(NMe2)5
 with O2 and the Crystal Structure of Nb(NEt2)5
;
_journal_name_full 'Inorganic Chemistry'
_journal_page_first 4017
_journal_page_last 4022
_journal_paper_doi 10.1021/ic901889m
_journal_volume 49
_journal_year 2010
_chemical_formula_moiety C16H46N8O2Nb2
_chemical_formula_sum 'C16 H46 N8 Nb2 O2'
_chemical_formula_weight 568.40
_chemical_name_common 'Niobium dimer'
_chemical_name_systematic
; 
Tantalum dimer 
;
_space_group_IT_number 12
_symmetry_cell_setting monoclinic
_symmetry_space_group_name_Hall '-C 2y'
_symmetry_space_group_name_H-M 'C 1 2/m 1'
_atom_sites_solution_hydrogens geom
_atom_sites_solution_primary direct
_atom_sites_solution_secondary difmap
_audit_creation_method SHELXL-97
_cell_angle_alpha 90.00
_cell_angle_beta 107.856(9)
_cell_angle_gamma 90.00
_cell_formula_units_Z 2
_cell_length_a 11.410(11)
_cell_length_b 13.784(13)
_cell_length_c 8.645(8)
_cell_measurement_temperature 173(2)
_cell_measurement_theta_max 22.48
_cell_measurement_theta_min 2.39
_cell_volume 1294(2)
_computing_cell_refinement 'Bruker SMART'
_computing_data_collection 'Bruker SMART'
_computing_data_reduction 'Bruker SAINT'
_computing_molecular_graphics 'Bruker SHELXTL'
_computing_publication_material 'Bruker SHELXTL'
_computing_structure_refinement 'SHELXL-97 (Sheldrick, 1997)'
_computing_structure_solution 'SHELXS-97 (Sheldrick, 1990)'
_diffrn_ambient_temperature 173(2)
_diffrn_measured_fraction_theta_full 1.000
_diffrn_measured_fraction_theta_max 1.000
_diffrn_radiation_monochromator graphite
_diffrn_radiation_source 'fine-focus sealed tube'
_diffrn_radiation_type MoK\a
_diffrn_radiation_wavelength 0.71073
_diffrn_reflns_av_R_equivalents 0.1588
_diffrn_reflns_av_sigmaI/netI 0.0819
_diffrn_reflns_limit_h_max 12
_diffrn_reflns_limit_h_min -12
_diffrn_reflns_limit_k_max 14
_diffrn_reflns_limit_k_min -14
_diffrn_reflns_limit_l_max 9
_diffrn_reflns_limit_l_min -9
_diffrn_reflns_number 4900
_diffrn_reflns_theta_full 22.48
_diffrn_reflns_theta_max 22.48
_diffrn_reflns_theta_min 2.39
_exptl_absorpt_coefficient_mu 0.910
_exptl_crystal_colour Yellow
_exptl_crystal_density_diffrn 1.438
_exptl_crystal_density_method 'not measured'
_exptl_crystal_F_000 576
_exptl_crystal_size_max 0.2
_exptl_crystal_size_mid 0.2
_exptl_crystal_size_min 0.1
_refine_diff_density_max 0.935
_refine_diff_density_min -1.497
_refine_diff_density_rms 0.161
_refine_ls_extinction_method none
_refine_ls_goodness_of_fit_ref 1.257
_refine_ls_hydrogen_treatment mixed
_refine_ls_matrix_type full
_refine_ls_number_parameters 82
_refine_ls_number_reflns 894
_refine_ls_number_restraints 0
_refine_ls_restrained_S_all 1.257
_refine_ls_R_factor_all 0.0752
_refine_ls_R_factor_gt 0.0750
_refine_ls_shift/su_max 0.002
_refine_ls_shift/su_mean 0.000
_refine_ls_structure_factor_coef Fsqd
_refine_ls_weighting_details 'calc w=1/[\s^2^(Fo^2^)+(0.0260P)^2^+26.2103P] where P=(Fo^2^+2Fc^2^)/3'
_refine_ls_weighting_scheme calc
_refine_ls_wR_factor_gt 0.1811
_refine_ls_wR_factor_ref 0.1812
_reflns_number_gt 890
_reflns_number_total 894
_reflns_threshold_expression >2sigma(I)
_cod_data_source_file ic901889m_si_002_2.cif
_cod_data_source_block a
_cod_depositor_comments
;
 Removing the _chemical_melting_point data item since it contained the
 _chemical_formula_sum data item value and not the melting temperature.

 Antanas Vaitkus,
 2017-09-27

The following automatic conversions were performed:
'_symmetry_cell_setting' value 'Monoclinic' changed to 'monoclinic'
according to '/home/adriana/struct/CIF-dictionaries/cif_core.dic'
dictionary named 'cif_core.dic' version 2.4.1 from 2010-06-29.

Automatic conversion script
Id: cif_fix_enum 1555 2011-01-17 13:19:09Z saulius 

The following automatic conversions were performed:

'_cell_measurement_temperature' value '173(2)K' was changed to
'173(2)' - the value should be numeric and without a unit
designator.

'_diffrn_ambient_temperature' value '173(2)k' was
changed to '173(2)' - the value should be numeric and without a unit
designator.

Automatic conversion script
Id: cif_fix_values 1569 2011-02-09 13:29:24Z adriana 
;
_cod_original_formula_sum C16H46N8O2Nb2
_cod_database_code 4315432

loop_
_symmetry_equiv_pos_as_xyz
'x, y, z'
'-x, y, -z'
'x+1/2, y+1/2, z'
'-x+1/2, y+1/2, -z'
'-x, -y, -z'
'x, -y, z'
'-x+1/2, -y+1/2, -z'
'x+1/2, -y+1/2, z'

loop_
_atom_site_label
_atom_site_type_symbol
_atom_site_fract_x
_atom_site_fract_y
_atom_site_fract_z
_atom_site_U_iso_or_equiv
_atom_site_adp_type
_atom_site_occupancy
_atom_site_symmetry_multiplicity
_atom_site_calc_flag
_atom_site_refinement_flags
_atom_site_disorder_assembly
_atom_site_disorder_group
Nb1 Nb 0.10708(10) 0.0000 0.65602(13) 0.0409(6) Uani 1 2 d S . .
O1 O 0.0711(8) 0.0000 0.4214(11) 0.055(3) Uani 1 2 d S . .
N1 N 0.1119(7) 0.1555(6) 0.7185(9) 0.0391(19) Uani 1 1 d . . .
N2 N 0.1463(12) 0.020(3) 0.8929(17) 0.043(13) Uani 0.50 1 d P . .
N4 N 0.2854(9) 0.0000 0.6557(12) 0.031(2) Uani 1 2 d S . .
C1 C 0.2032(14) 0.2199(9) 0.701(2) 0.087(5) Uani 1 1 d . . .
H1A H 0.1880 0.2836 0.7359 0.131 Uiso 1 1 calc R . .
H1B H 0.2009 0.2221 0.5895 0.131 Uiso 1 1 calc R . .
H1C H 0.2827 0.1979 0.7670 0.131 Uiso 1 1 calc R . .
C2 C 0.0014(13) 0.2016(9) 0.7270(18) 0.076(4) Uani 1 1 d . . .
H2A H 0.0179 0.2686 0.7558 0.114 Uiso 1 1 calc R . .
H2B H -0.0270 0.1698 0.8076 0.114 Uiso 1 1 calc R . .
H2C H -0.0607 0.1972 0.6231 0.114 Uiso 1 1 calc R . .
C3 C 0.164(2) 0.1252(12) 0.902(2) 0.041(5) Uani 0.50 1 d P . .
C4 C 0.1823(18) 0.0000 1.051(2) 0.107(9) Uani 1 2 d S . .
H4A H 0.1815 0.0569 1.1142 0.160 Uiso 0.50 1 d PR . .
H4B H 0.1268 -0.0474 1.0699 0.160 Uiso 0.50 1 d PR . .
H4C H 0.2641 -0.0264 1.0807 0.160 Uiso 0.50 1 d PR . .
C5 C 0.3926(13) 0.0000 0.8001(17) 0.051(4) Uani 1 2 d S . .
H5A H 0.4666 0.0000 0.7694 0.076 Uiso 1 2 d SR . .
H5B H 0.3907 0.0569 0.8634 0.076 Uiso 0.50 1 d PR . .
C6 C 0.3303(13) 0.0000 0.5150(17) 0.046(4) Uani 1 2 d S . .
H6A H 0.4187 0.0000 0.5507 0.070 Uiso 1 2 d SR . .
H6B H 0.3008 -0.0569 0.4508 0.070 Uiso 0.50 1 d PR . .

loop_
_atom_site_aniso_label
_atom_site_aniso_U_11
_atom_site_aniso_U_22
_atom_site_aniso_U_33
_atom_site_aniso_U_23
_atom_site_aniso_U_13
_atom_site_aniso_U_12
Nb1 0.0192(7) 0.0852(11) 0.0172(8) 0.000 0.0040(5) 0.000
O1 0.030(5) 0.115(9) 0.024(5) 0.000 0.014(4) 0.000
N1 0.039(4) 0.040(4) 0.037(5) -0.005(4) 0.010(4) -0.005(4)
N2 0.031(7) 0.07(4) 0.024(8) 0.003(9) 0.002(5) 0.002(9)
N4 0.022(5) 0.035(6) 0.030(6) 0.000 0.000(4) 0.000
C1 0.118(12) 0.044(7) 0.133(13) -0.006(8) 0.088(11) -0.012(7)
C2 0.096(10) 0.053(7) 0.102(11) 0.013(7) 0.063(9) 0.021(7)
C3 0.077(14) 0.018(11) 0.024(10) -0.008(8) 0.008(9) 0.005(9)
C4 0.063(12) 0.22(3) 0.031(11) 0.000 0.009(9) 0.000
C5 0.043(8) 0.071(10) 0.031(8) 0.000 0.000(6) 0.000
C6 0.032(7) 0.076(10) 0.035(8) 0.000 0.016(6) 0.000

loop_
_atom_type_symbol
_atom_type_description
_atom_type_scat_dispersion_real
_atom_type_scat_dispersion_imag
_atom_type_scat_source
C C 0.0033 0.0016 'International Tables Vol C Tables 4.2.6.8 and 6.1.1.4'
H H 0.0000 0.0000 'International Tables Vol C Tables 4.2.6.8 and 6.1.1.4'
N N 0.0061 0.0033 'International Tables Vol C Tables 4.2.6.8 and 6.1.1.4'
Nb Nb -2.0727 0.6215 'International Tables Vol C Tables 4.2.6.8 and 6.1.1.4'
O O 0.0106 0.0060 'International Tables Vol C Tables 4.2.6.8 and 6.1.1.4'

loop_
_geom_angle_atom_site_label_1
_geom_angle_atom_site_label_2
_geom_angle_atom_site_label_3
_geom_angle
_geom_angle_site_symmetry_1
_geom_angle_site_symmetry_3
_geom_angle_publ_flag
O1 Nb1 O1 77.1(4) 5_556 . ?
O1 Nb1 N2 103.8(5) 5_556 . ?
O1 Nb1 N2 171.8(12) . . ?
O1 Nb1 N2 103.8(5) 5_556 6 ?
O1 Nb1 N2 171.8(12) . 6 ?
N2 Nb1 N2 16(2) . 6 ?
O1 Nb1 N4 160.7(4) 5_556 . ?
O1 Nb1 N4 83.7(4) . . ?
N2 Nb1 N4 95.3(5) . . ?
N2 Nb1 N4 95.3(5) 6 . ?
O1 Nb1 N1 91.7(2) 5_556 . ?
O1 Nb1 N1 103.7(2) . . ?
N2 Nb1 N1 68.2(13) . . ?
N2 Nb1 N1 84.4(12) 6 . ?
N4 Nb1 N1 92.9(2) . . ?
O1 Nb1 N1 91.7(2) 5_556 6 ?
O1 Nb1 N1 103.7(2) . 6 ?
N2 Nb1 N1 84.4(12) . 6 ?
N2 Nb1 N1 68.2(13) 6 6 ?
N4 Nb1 N1 92.9(2) . 6 ?
N1 Nb1 N1 152.4(4) . 6 ?
O1 Nb1 C3 104.5(5) 5_556 . ?
O1 Nb1 C3 139.1(4) . . ?
N2 Nb1 C3 32.7(13) . . ?
N2 Nb1 C3 48.9(12) 6 . ?
N4 Nb1 C3 90.0(5) . . ?
N1 Nb1 C3 36.1(4) . . ?
N1 Nb1 C3 117.0(4) 6 . ?
O1 Nb1 C3 104.5(5) 5_556 6 ?
O1 Nb1 C3 139.1(4) . 6 ?
N2 Nb1 C3 48.9(12) . 6 ?
N2 Nb1 C3 32.7(13) 6 6 ?
N4 Nb1 C3 90.0(5) . 6 ?
N1 Nb1 C3 117.0(4) . 6 ?
N1 Nb1 C3 36.1(4) 6 6 ?
C3 Nb1 C3 81.0(8) . 6 ?
O1 Nb1 Nb1 38.6(3) 5_556 5_556 ?
O1 Nb1 Nb1 38.5(3) . 5_556 ?
N2 Nb1 Nb1 141.8(5) . 5_556 ?
N2 Nb1 Nb1 141.8(5) 6 5_556 ?
N4 Nb1 Nb1 122.1(3) . 5_556 ?
N1 Nb1 Nb1 99.8(2) . 5_556 ?
N1 Nb1 Nb1 99.8(2) 6 5_556 ?
C3 Nb1 Nb1 130.1(4) . 5_556 ?
C3 Nb1 Nb1 130.1(4) 6 5_556 ?
Nb1 O1 Nb1 102.9(4) 5_556 . ?
C1 N1 C2 114.6(10) . . ?
C1 N1 C3 102.1(12) . . ?
C2 N1 C3 97.8(11) . . ?
C1 N1 Nb1 123.3(7) . . ?
C2 N1 Nb1 119.1(7) . . ?
C3 N1 Nb1 87.8(7) . . ?
N2 N2 C4 77.8(18) 6 . ?
N2 N2 C3 172.3(11) 6 . ?
C4 N2 C3 99(2) . . ?
N2 N2 Nb1 81.9(12) 6 . ?
C4 N2 Nb1 159(3) . . ?
C3 N2 Nb1 100.2(16) . . ?
C5 N4 C6 107.4(11) . . ?
C5 N4 Nb1 125.2(9) . . ?
C6 N4 Nb1 127.5(8) . . ?
N1 C1 H1A 109.5 . . ?
N1 C1 H1B 109.5 . . ?
H1A C1 H1B 109.5 . . ?
N1 C1 H1C 109.5 . . ?
H1A C1 H1C 109.5 . . ?
H1B C1 H1C 109.5 . . ?
N1 C2 H2A 109.5 . . ?
N1 C2 H2B 109.5 . . ?
H2A C2 H2B 109.5 . . ?
N1 C2 H2C 109.5 . . ?
H2A C2 H2C 109.5 . . ?
H2B C2 H2C 109.5 . . ?
N2 C3 N1 102.1(12) . . ?
N2 C3 Nb1 47.1(8) . . ?
N1 C3 Nb1 56.1(6) . . ?
N2 C4 N2 24(4) 6 . ?
N2 C4 H4A 135.0 6 . ?
N2 C4 H4A 111.2 . . ?
N2 C4 H4B 91.3 6 . ?
N2 C4 H4B 108.0 . . ?
H4A C4 H4B 109.5 . . ?
N2 C4 H4C 99.7 6 . ?
N2 C4 H4C 109.1 . . ?
H4A C4 H4C 109.5 . . ?
H4B C4 H4C 109.5 . . ?
N4 C5 H5A 110.0 . . ?
N4 C5 H5B 109.2 . . ?
H5A C5 H5B 109.5 . . ?
N4 C6 H6A 109.6 . . ?
N4 C6 H6B 109.4 . . ?
H6A C6 H6B 109.5 . . ?

loop_
_geom_bond_atom_site_label_1
_geom_bond_atom_site_label_2
_geom_bond_distance
_geom_bond_site_symmetry_2
_geom_bond_publ_flag
Nb1 O1 1.936(9) 5_556 ?
Nb1 O1 1.942(9) . ?
Nb1 N2 1.977(15) . ?
Nb1 N2 1.977(15) 6 ?
Nb1 N4 2.036(10) . ?
Nb1 N1 2.207(8) . ?
Nb1 N1 2.207(8) 6 ?
Nb1 C3 2.657(17) . ?
Nb1 C3 2.657(17) 6 ?
Nb1 Nb1 3.034(3) 5_556 ?
O1 Nb1 1.936(9) 5_556 ?
N1 C1 1.410(14) . ?
N1 C2 1.434(13) . ?
N1 C3 1.57(2) . ?
N2 N2 0.56(9) 6 ?
N2 C4 1.33(2) . ?
N2 C3 1.46(5) . ?
N4 C5 1.455(17) . ?
N4 C6 1.457(17) . ?
C1 H1A 0.9600 . ?
C1 H1B 0.9600 . ?
C1 H1C 0.9600 . ?
C2 H2A 0.9600 . ?
C2 H2B 0.9600 . ?
C2 H2C 0.9600 . ?
C4 N2 1.33(2) 6 ?
C4 H4A 0.9601 . ?
C4 H4B 0.9600 . ?
C4 H4C 0.9599 . ?
C5 H5A 0.9600 . ?
C5 H5B 0.9600 . ?
C6 H6A 0.9601 . ?
C6 H6B 0.9600 . ?
